data_7104342
loop_
_publ_author_name
'Li, Gao'
'Zhu, Chengfeng'
'Xi, Xiaobing'
'Cui, Yong'

_publ_section_title
;
 Selective binding and removal of organic molecules in a flexible
 polymeric material with stretchable metallosalen chains.
;
_journal_issue 16
_journal_name_full 'Chemical communications (Cambridge, England)'
_journal_page_first 2118
_journal_page_last 2120
_journal_paper_doi 10.1039/b901574d
_journal_volume 34
_journal_year 2009
_chemical_formula_sum 'C94.5 H96 N8 O4 Zn2'
_chemical_formula_weight 1538.53
_chemical_name_systematic
;
?
;
_space_group_IT_number 5
_symmetry_space_group_name_Hall 'C 2y'
_symmetry_space_group_name_H-M 'C 1 2 1'
_atom_sites_solution_hydrogens geom
_atom_sites_solution_primary direct
_atom_sites_solution_secondary difmap
_audit_creation_method SHELXL-97
_cell_angle_alpha 90.00
_cell_angle_beta 90.000(5)
_cell_angle_gamma 90.00
_cell_formula_units_Z 4
_cell_length_a 14.929(7)
_cell_length_b 25.901(12)
_cell_length_c 22.477(10)
_cell_measurement_reflns_used 18748
_cell_measurement_temperature 293(2)
_cell_measurement_theta_max 25.0
_cell_measurement_theta_min 2.87
_cell_volume 8691(7)
_computing_cell_refinement 'SAINT (Bruker, 1999)'
_computing_data_collection 'SMART (Bruker, 1997)'
_computing_data_reduction SAINT
_computing_molecular_graphics 'SHELXTL-PLUS (Sheldrick, 1990)'
_computing_publication_material SHELXL-97
_computing_structure_refinement 'SHELXL-97 (Sheldrick, 1997)'
_computing_structure_solution 'SHELXS-97 (Sheldrick, 1990)'
_diffrn_ambient_temperature 293(2)
_diffrn_measured_fraction_theta_full 0.867
_diffrn_measured_fraction_theta_max 0.867
_diffrn_radiation_monochromator graphite
_diffrn_radiation_source 'fine-focus sealed tube'
_diffrn_radiation_type MoK\a
_diffrn_radiation_wavelength 0.71073
_diffrn_reflns_av_R_equivalents 0.0620
_diffrn_reflns_av_sigmaI/netI 0.1836
_diffrn_reflns_limit_h_max 16
_diffrn_reflns_limit_h_min -17
_diffrn_reflns_limit_k_max 30
_diffrn_reflns_limit_k_min -27
_diffrn_reflns_limit_l_max 26
_diffrn_reflns_limit_l_min -26
_diffrn_reflns_number 18748
_diffrn_reflns_theta_full 25.00
_diffrn_reflns_theta_max 25.00
_diffrn_reflns_theta_min 2.87
_exptl_absorpt_coefficient_mu 0.605
_exptl_absorpt_correction_T_max 0.589
_exptl_absorpt_correction_T_min 0.491
_exptl_absorpt_correction_type multi-scan
_exptl_absorpt_process_details 'SADABS (Sheldrick, 1996)'
_exptl_crystal_colour 'Pale yellow'
_exptl_crystal_density_diffrn 1.176
_exptl_crystal_density_method 'not measured'
_exptl_crystal_description Block
_exptl_crystal_F_000 3244
_exptl_crystal_size_max 0.15
_exptl_crystal_size_mid 0.10
_exptl_crystal_size_min 0.10
_refine_diff_density_max 0.331
_refine_diff_density_min -0.217
_refine_diff_density_rms 0.050
_refine_ls_abs_structure_details 'Flack H D (1983), Acta Cryst. A39, 876-881'
_refine_ls_abs_structure_Flack 0.08(3)
_refine_ls_extinction_method none
_refine_ls_goodness_of_fit_ref 0.905
_refine_ls_hydrogen_treatment constr
_refine_ls_matrix_type full
_refine_ls_number_parameters 753
_refine_ls_number_reflns 10558
_refine_ls_number_restraints 62
_refine_ls_restrained_S_all 1.149
_refine_ls_R_factor_all 0.1881
_refine_ls_R_factor_gt 0.0686
_refine_ls_shift/su_max 0.000
_refine_ls_shift/su_mean 0.000
_refine_ls_structure_factor_coef Fsqd
_refine_ls_weighting_details 'calc w=1/[\s^2^(Fo^2^)+(0.0557P)^2^+0.0000P] where P=(Fo^2^+2Fc^2^)/3'
_refine_ls_weighting_scheme calc
_refine_ls_wR_factor_gt 0.1413
_refine_ls_wR_factor_ref 0.1769
_reflns_number_gt 3933
_reflns_number_total 10558
_reflns_threshold_expression >2sigma(I)
_cod_data_source_file b901574d.txt
_cod_data_source_block 1b.Toluene
_cod_depositor_comments
;
The following automatic conversions were performed:
'_exptl_absorpt_correction_type' value 'Multi-scan' changed to
'multi-scan' according to
'/home/saulius/struct/CIF-dictionaries/cif_core.dic' dictionary named
'cif_core.dic' version 2.4.1 from 2010-06-29.

Automatic conversion script
Id: cif_fix_enum 1527 2010-12-29 10:47:43Z saulius 
;
_cod_original_formula_sum 'C94.50 H96 N8 O4 Zn2'
_cod_database_code 7104342

loop_
_symmetry_equiv_pos_as_xyz
'x, y, z'
'-x, y, -z'
'x+1/2, y+1/2, z'
'-x+1/2, y+1/2, -z'

loop_
_atom_site_label
_atom_site_type_symbol
_atom_site_fract_x
_atom_site_fract_y
_atom_site_fract_z
_atom_site_U_iso_or_equiv
_atom_site_adp_type
_atom_site_occupancy
_atom_site_symmetry_multiplicity
_atom_site_calc_flag
_atom_site_refinement_flags
_atom_site_disorder_assembly
_atom_site_disorder_group
Zn1 Zn 0.85095(13) 0.60898(5) -0.17643(7) 0.0653(6) Uani 1 1 d . . .
Zn2 Zn 0.84990(14) 0.96439(5) 0.32378(8) 0.0685(6) Uani 1 1 d . . .
O1 O 0.9240(10) 0.9353(5) 0.2655(5) 0.098(4) Uani 1 1 d . . .
O2 O 0.9360(8) 1.0170(5) 0.3560(6) 0.083(4) Uani 1 1 d . . .
O3 O 0.9353(8) 0.6435(4) -0.2340(5) 0.066(3) Uani 1 1 d . . .
O4 O 0.9385(8) 0.5586(4) -0.1493(5) 0.079(4) Uani 1 1 d . . .
N2 N 0.7421(9) 0.9294(5) 0.2792(5) 0.064(4) Uani 1 1 d D . .
N3 N 0.7484(11) 1.0166(7) 0.3413(7) 0.082(5) Uani 1 1 d D . .
N6 N 0.7467(9) 0.6335(5) -0.2311(6) 0.072(4) Uani 1 1 d D . .
N7 N 0.7450(11) 0.5602(5) -0.1555(6) 0.071(4) Uani 1 1 d D . .
N1 N 0.8585(7) 0.6573(3) -0.1030(4) 0.074(4) Uani 1 1 d G . .
C1 C 0.8801(10) 0.6388(3) -0.0467(5) 0.25(2) Uani 1 1 d G . .
H1A H 0.8883 0.6036 -0.0408 0.296 Uiso 1 1 calc R . .
C2 C 0.8894(11) 0.6729(4) 0.0006(4) 0.146(11) Uani 1 1 d G . .
H2A H 0.9038 0.6605 0.0382 0.176 Uiso 1 1 calc R . .
C3 C 0.8771(9) 0.7255(4) -0.0083(4) 0.071(5) Uani 1 1 d G . .
C4 C 0.8556(10) 0.7441(3) -0.0645(5) 0.097(7) Uani 1 1 d G . .
H4A H 0.8474 0.7793 -0.0705 0.117 Uiso 1 1 calc R . .
C5 C 0.8463(9) 0.7100(3) -0.1119(3) 0.078(6) Uani 1 1 d G . .
H5A H 0.8319 0.7224 -0.1495 0.094 Uiso 1 1 calc R . .
C6 C 0.8764(18) 0.7642(9) 0.0402(8) 0.128(10) Uani 1 1 d D . .
C7 C 0.8873(15) 0.7936(6) 0.0798(8) 0.094(7) Uani 1 1 d D . .
C8 C 0.8965(9) 0.8276(4) 0.1308(4) 0.082(6) Uani 1 1 d G . .
C9 C 0.9818(8) 0.8446(5) 0.1462(5) 0.090(6) Uani 1 1 d G . .
H9A H 1.0316 0.8320 0.1261 0.108 Uiso 1 1 calc R . .
C10 C 0.9925(6) 0.8803(5) 0.1918(5) 0.074(5) Uani 1 1 d GD . .
C11 C 0.9180(8) 0.8991(4) 0.2219(4) 0.054(4) Uani 1 1 d G . .
C12 C 0.8328(6) 0.8822(4) 0.2065(5) 0.076(6) Uani 1 1 d G . .
C13 C 0.8220(7) 0.8464(4) 0.1609(5) 0.085(6) Uani 1 1 d G . .
H13A H 0.7650 0.8351 0.1506 0.102 Uiso 1 1 calc R . .
C14 C 1.0873(12) 0.8928(7) 0.2105(8) 0.100(7) Uani 1 1 d D . .
C15 C 1.1671(15) 0.8614(9) 0.1833(12) 0.149(9) Uani 1 1 d D . .
H15A H 1.2226 0.8741 0.1992 0.224 Uiso 1 1 calc R . .
H15B H 1.1672 0.8655 0.1408 0.224 Uiso 1 1 calc R . .
H15C H 1.1605 0.8256 0.1930 0.224 Uiso 1 1 calc R . .
C16 C 1.0986(17) 0.9504(7) 0.2056(10) 0.135(9) Uani 1 1 d D . .
H16A H 1.0501 0.9673 0.2257 0.202 Uiso 1 1 calc R . .
H16B H 1.0987 0.9602 0.1644 0.202 Uiso 1 1 calc R . .
H16C H 1.1544 0.9603 0.2235 0.202 Uiso 1 1 calc R . .
C17 C 1.1026(15) 0.8853(7) 0.2760(10) 0.145(10) Uani 1 1 d D . .
H17A H 1.0643 0.9083 0.2979 0.217 Uiso 1 1 calc R . .
H17B H 1.1640 0.8927 0.2853 0.217 Uiso 1 1 calc R . .
H17C H 1.0892 0.8503 0.2866 0.217 Uiso 1 1 calc R . .
C18 C 0.7465(14) 0.9003(7) 0.2328(9) 0.093(7) Uani 1 1 d D . .
H18A H 0.6933 0.8900 0.2149 0.111 Uiso 1 1 calc R . .
C19 C 0.6549(10) 0.9449(5) 0.3085(7) 0.078(5) Uani 1 1 d D . .
H19A H 0.6553 0.9314 0.3492 0.094 Uiso 1 1 calc R . .
C20 C 0.5659(10) 0.9284(7) 0.2792(7) 0.079(5) Uani 1 1 d D . .
H20A H 0.5636 0.9414 0.2388 0.095 Uiso 1 1 calc R . .
H20B H 0.5628 0.8910 0.2776 0.095 Uiso 1 1 calc R . .
C21 C 0.4871(10) 0.9490(6) 0.3140(8) 0.084(5) Uani 1 1 d D . .
H21A H 0.4317 0.9383 0.2952 0.101 Uiso 1 1 calc R . .
H21B H 0.4881 0.9352 0.3541 0.101 Uiso 1 1 calc R . .
C22 C 0.4916(14) 1.0069(8) 0.3162(11) 0.138(9) Uani 1 1 d D . .
H22A H 0.4398 1.0203 0.3371 0.165 Uiso 1 1 calc R . .
H22B H 0.4913 1.0208 0.2761 0.165 Uiso 1 1 calc R . .
C23 C 0.5764(9) 1.0230(6) 0.3479(7) 0.070(5) Uani 1 1 d . . .
H23A H 0.5772 1.0089 0.3878 0.084 Uiso 1 1 calc R . .
H23B H 0.5792 1.0604 0.3507 0.084 Uiso 1 1 calc R . .
C24 C 0.6571(10) 1.0026(7) 0.3121(7) 0.080(5) Uani 1 1 d . . .
H24A H 0.6551 1.0169 0.2718 0.096 Uiso 1 1 calc R . .
C25 C 0.7630(14) 1.0607(7) 0.3651(7) 0.076(5) Uani 1 1 d D . .
H25A H 0.7114 1.0801 0.3713 0.091 Uiso 1 1 calc R . .
C26 C 0.8358(6) 1.0838(4) 0.3821(4) 0.047(4) Uani 1 1 d G . .
C27 C 0.9196(8) 1.0612(3) 0.3750(4) 0.062(5) Uani 1 1 d G . .
C28 C 0.9963(6) 1.0880(5) 0.3916(5) 0.126(9) Uani 1 1 d GD . .
C29 C 0.9892(8) 1.1374(5) 0.4154(5) 0.088(6) Uani 1 1 d GD . .
H29A H 1.0406 1.1553 0.4265 0.105 Uiso 1 1 calc R . .
C30 C 0.9055(10) 1.1599(3) 0.4226(5) 0.086(7) Uani 1 1 d GD . .
C31 C 0.8288(7) 1.1332(4) 0.4059(5) 0.075(6) Uani 1 1 d GD . .
H31A H 0.7727 1.1483 0.4108 0.090 Uiso 1 1 calc R . .
C32 C 1.0962(9) 1.0682(6) 0.3947(9) 0.090(7) Uani 1 1 d D . .
C33 C 1.0930(18) 1.0236(12) 0.4392(14) 0.212(16) Uani 1 1 d D . .
H33A H 1.0501 0.9984 0.4262 0.318 Uiso 1 1 calc R . .
H33B H 1.0758 1.0365 0.4776 0.318 Uiso 1 1 calc R . .
H33C H 1.1511 1.0079 0.4419 0.318 Uiso 1 1 calc R . .
C34 C 1.1735(16) 1.1040(10) 0.4153(14) 0.186(14) Uani 1 1 d D . .
H34A H 1.1779 1.1330 0.3888 0.279 Uiso 1 1 calc R . .
H34B H 1.2289 1.0851 0.4149 0.279 Uiso 1 1 calc R . .
H34C H 1.1617 1.1160 0.4549 0.279 Uiso 1 1 calc R . .
C35 C 1.1259(15) 1.0419(10) 0.3363(8) 0.121(9) Uani 1 1 d D . .
H35A H 1.1371 1.0678 0.3066 0.182 Uiso 1 1 calc R . .
H35B H 1.0794 1.0192 0.3227 0.182 Uiso 1 1 calc R . .
H35C H 1.1796 1.0225 0.3432 0.182 Uiso 1 1 calc R . .
C36 C 0.8774(15) 1.2078(6) 0.4473(8) 0.119(8) Uani 1 1 d D . .
C37 C 0.8738(14) 1.2486(7) 0.4697(10) 0.196(17) Uani 1 1 d D . .
C38 C 0.8762(9) 1.2986(4) 0.4950(7) 0.156(4) Uani 1 1 d GD . .
C39 C 0.8746(10) 1.3000(4) 0.5568(7) 0.156(4) Uani 1 1 d GD . .
H39A H 0.8745 1.2693 0.5783 0.188 Uiso 1 1 calc R . .
C40 C 0.8731(9) 1.3471(5) 0.5863(6) 0.156(4) Uani 1 1 d GD . .
H40A H 0.8720 1.3480 0.6277 0.188 Uiso 1 1 calc R . .
N4 N 0.8733(9) 1.3929(4) 0.5541(7) 0.156(4) Uani 1 1 d G . .
C41 C 0.8749(10) 1.3915(4) 0.4923(7) 0.156(4) Uani 1 1 d GD . .
H41A H 0.8750 1.4222 0.4707 0.188 Uiso 1 1 calc R . .
C42 C 0.8764(10) 1.3444(6) 0.4627(6) 0.156(4) Uani 1 1 d G . .
H42A H 0.8775 1.3435 0.4214 0.188 Uiso 1 1 calc R . .
C48 C 0.8806(12) 0.8146(6) -0.4564(8) 0.076(6) Uani 1 1 d D . .
N5 N 0.8558(7) 0.9108(4) -0.6044(3) 0.068(4) Uani 1 1 d G . .
C43 C 0.8451(10) 0.8579(4) -0.6122(4) 0.135(9) Uani 1 1 d G . .
H43A H 0.8350 0.8445 -0.6500 0.162 Uiso 1 1 calc R . .
C44 C 0.8493(11) 0.8250(3) -0.5635(5) 0.132(10) Uani 1 1 d G . .
H44A H 0.8421 0.7896 -0.5687 0.159 Uiso 1 1 calc R . .
C45 C 0.8643(10) 0.8449(4) -0.5069(4) 0.091(6) Uani 1 1 d G . .
C46 C 0.8751(10) 0.8978(5) -0.4991(3) 0.106(8) Uani 1 1 d G . .
H46A H 0.8851 0.9112 -0.4613 0.127 Uiso 1 1 calc R . .
C47 C 0.8709(9) 0.9307(3) -0.5479(3) 0.101(7) Uani 1 1 d G . .
H47A H 0.8781 0.9661 -0.5427 0.121 Uiso 1 1 calc R . .
C49 C 0.8845(12) 0.7877(7) -0.4126(8) 0.091(6) Uani 1 1 d D . .
C50 C 0.8979(9) 0.7498(4) -0.3647(4) 0.076(5) Uani 1 1 d GD . .
C51 C 0.8231(7) 0.7261(5) -0.3399(5) 0.077(6) Uani 1 1 d G . .
H51A H 0.7663 0.7336 -0.3545 0.092 Uiso 1 1 calc R . .
C52 C 0.8333(7) 0.6913(5) -0.2934(5) 0.065(5) Uani 1 1 d G . .
C53 C 0.9183(9) 0.6800(4) -0.2717(4) 0.095(7) Uani 1 1 d G . .
C54 C 0.9931(7) 0.7037(5) -0.2965(5) 0.072(5) Uani 1 1 d GD . .
C55 C 0.9829(7) 0.7385(5) -0.3430(5) 0.082(5) Uani 1 1 d G . .
H55A H 1.0329 0.7543 -0.3596 0.099 Uiso 1 1 calc R . .
C56 C 1.0912(11) 0.6895(7) -0.2801(7) 0.121(9) Uani 1 1 d D . .
C58 C 1.1102(13) 0.6334(7) -0.3001(11) 0.133(9) Uani 1 1 d D . .
H58A H 1.1709 0.6245 -0.2905 0.199 Uiso 1 1 calc R . .
H58B H 1.1013 0.6305 -0.3423 0.199 Uiso 1 1 calc R . .
H58C H 1.0701 0.6103 -0.2799 0.199 Uiso 1 1 calc R . .
C57 C 1.0975(14) 0.6991(8) -0.2112(7) 0.128(9) Uani 1 1 d D . .
H57A H 1.0840 0.7346 -0.2028 0.192 Uiso 1 1 calc R . .
H57B H 1.1570 0.6913 -0.1978 0.192 Uiso 1 1 calc R . .
H57C H 1.0554 0.6772 -0.1911 0.192 Uiso 1 1 calc R . .
C59 C 1.1585(14) 0.7207(13) -0.3173(14) 0.23(2) Uani 1 1 d D . .
H59A H 1.1567 0.7563 -0.3054 0.343 Uiso 1 1 calc R . .
H59B H 1.1432 0.7180 -0.3587 0.343 Uiso 1 1 calc R . .
H59C H 1.2177 0.7073 -0.3111 0.343 Uiso 1 1 calc R . .
C60 C 0.7538(11) 0.6693(6) -0.2702(6) 0.061(5) Uani 1 1 d D . .
H60A H 0.7003 0.6823 -0.2851 0.073 Uiso 1 1 calc R . .
C61 C 0.6598(12) 0.6121(7) -0.2190(6) 0.080(4) Uani 1 1 d . . .
H61A H 0.6556 0.5834 -0.2472 0.096 Uiso 1 1 calc R . .
C62 C 0.5783(12) 0.6408(7) -0.2298(9) 0.096(6) Uani 1 1 d D . .
H62A H 0.5790 0.6530 -0.2706 0.116 Uiso 1 1 calc R . .
H62B H 0.5784 0.6710 -0.2042 0.116 Uiso 1 1 calc R . .
C63 C 0.4887(10) 0.6105(8) -0.2192(8) 0.108(6) Uani 1 1 d D . .
H63A H 0.4386 0.6343 -0.2213 0.129 Uiso 1 1 calc R . .
H63B H 0.4812 0.5849 -0.2503 0.129 Uiso 1 1 calc R . .
C64 C 0.4882(15) 0.5835(8) -0.1583(9) 0.112(7) Uani 1 1 d D . .
H64A H 0.4360 0.5613 -0.1553 0.135 Uiso 1 1 calc R . .
H64B H 0.4847 0.6091 -0.1270 0.135 Uiso 1 1 calc R . .
C65 C 0.5736(13) 0.5510(8) -0.1504(14) 0.152(12) Uani 1 1 d D . .
H65A H 0.5741 0.5233 -0.1794 0.183 Uiso 1 1 calc R . .
H65B H 0.5739 0.5358 -0.1110 0.183 Uiso 1 1 calc R . .
C66 C 0.6592(11) 0.5854(6) -0.1586(6) 0.080(5) Uani 1 1 d D . .
H66A H 0.6579 0.6123 -0.1279 0.096 Uiso 1 1 calc R . .
C68 C 0.8429(6) 0.4917(5) -0.1206(6) 0.095(7) Uani 1 1 d G . .
C69 C 0.8303(7) 0.4427(5) -0.0968(6) 0.092(7) Uani 1 1 d G . .
H69A H 0.7729 0.4288 -0.0944 0.111 Uiso 1 1 calc R . .
C70 C 0.9033(10) 0.4144(4) -0.0767(5) 0.073(5) Uani 1 1 d GD . .
C71 C 0.9890(8) 0.4351(4) -0.0802(4) 0.091(6) Uani 1 1 d G . .
H71A H 1.0379 0.4162 -0.0667 0.110 Uiso 1 1 calc R . .
C72 C 1.0017(6) 0.4841(4) -0.1040(4) 0.049(4) Uani 1 1 d G . .
C73 C 0.9287(7) 0.5124(3) -0.1242(5) 0.094(7) Uani 1 1 d G . .
C74 C 1.0930(13) 0.5066(7) -0.1076(6) 0.095(6) Uani 1 1 d D . .
C77 C 1.1620(12) 0.4670(9) -0.0839(10) 0.128(8) Uani 1 1 d D . .
H77A H 1.1465 0.4575 -0.0439 0.192 Uiso 1 1 calc R . .
H77B H 1.2207 0.4822 -0.0843 0.192 Uiso 1 1 calc R . .
H77C H 1.1615 0.4369 -0.1088 0.192 Uiso 1 1 calc R . .
C75 C 1.1007(14) 0.5520(7) -0.0633(8) 0.107(7) Uani 1 1 d D . .
H75A H 1.0850 0.5403 -0.0242 0.160 Uiso 1 1 calc R . .
H75B H 1.0609 0.5792 -0.0751 0.160 Uiso 1 1 calc R . .
H75C H 1.1612 0.5646 -0.0631 0.160 Uiso 1 1 calc R . .
C76 C 1.1220(13) 0.5190(8) -0.1720(7) 0.095(6) Uani 1 1 d D . .
H76A H 1.0825 0.5445 -0.1885 0.143 Uiso 1 1 calc R . .
H76B H 1.1193 0.4882 -0.1956 0.143 Uiso 1 1 calc R . .
H76C H 1.1822 0.5321 -0.1718 0.143 Uiso 1 1 calc R . .
C78 C 0.8991(13) 0.3628(6) -0.0524(7) 0.078(5) Uani 1 1 d D . .
C79 C 0.8831(10) 0.3221(5) -0.0344(8) 0.090(6) Uani 1 1 d D . .
C80 C 0.8711(13) 0.2701(5) -0.0139(10) 0.212(7) Uani 1 1 d GD . .
C81 C 0.8968(13) 0.2590(5) 0.0441(9) 0.212(7) Uani 1 1 d G . .
H81A H 0.9152 0.2855 0.0693 0.255 Uiso 1 1 calc R . .
C82 C 0.8950(12) 0.2084(6) 0.0646(8) 0.212(7) Uani 1 1 d G . .
H82A H 0.9122 0.2009 0.1034 0.255 Uiso 1 1 calc R . .
N8 N 0.8675(11) 0.1688(5) 0.0269(9) 0.212(7) Uani 1 1 d G . .
C83 C 0.8418(12) 0.1800(6) -0.0311(9) 0.212(7) Uani 1 1 d G . .
H83A H 0.8235 0.1535 -0.0563 0.255 Uiso 1 1 calc R . .
C84 C 0.8437(12) 0.2306(7) -0.0515(8) 0.212(7) Uani 1 1 d G . .
H84A H 0.8265 0.2380 -0.0904 0.255 Uiso 1 1 calc R . .
C67 C 0.7514(13) 0.5156(6) -0.1338(7) 0.074(5) Uani 1 1 d D . .
H67A H 0.6996 0.4969 -0.1257 0.088 Uiso 1 1 calc R . .
C86 C 0.5300(11) 0.8087(6) 0.7803(10) 0.188(10) Uiso 1 1 d GD . .
C87 C 0.4478(13) 0.7944(6) 0.8042(7) 0.131(6) Uiso 1 1 d G . .
H87A H 0.4312 0.8060 0.8418 0.157 Uiso 1 1 calc R . .
C88 C 0.3902(9) 0.7630(6) 0.7718(10) 0.167(8) Uiso 1 1 d G . .
H88A H 0.3352 0.7534 0.7878 0.200 Uiso 1 1 calc R . .
C89 C 0.4149(13) 0.7457(6) 0.7156(10) 0.201(10) Uiso 1 1 d G . .
H89A H 0.3764 0.7247 0.6939 0.242 Uiso 1 1 calc R . .
C90 C 0.4971(15) 0.7600(8) 0.6917(8) 0.269(16) Uiso 1 1 d G . .
H90A H 0.5137 0.7485 0.6541 0.323 Uiso 1 1 calc R . .
C91 C 0.5547(11) 0.7915(8) 0.7241(10) 0.191(10) Uiso 1 1 d GD . .
H91A H 0.6097 0.8011 0.7081 0.229 Uiso 1 1 calc R . .
C85 C 0.609(4) 0.831(3) 0.818(3) 0.68(7) Uiso 1 1 d D . .
H85A H 0.5872 0.8425 0.8556 1.016 Uiso 1 1 calc R . .
H85B H 0.6358 0.8595 0.7970 1.016 Uiso 1 1 calc R . .
H85C H 0.6534 0.8045 0.8238 1.016 Uiso 1 1 calc R . .
C92 C 0.5000 0.1485(10) 0.5000 0.259(9) Uiso 1 2 d SD . .
C93 C 0.5794(13) 0.1246(9) 0.5064(10) 0.259(9) Uiso 1 1 d D . .
H93A H 0.6328 0.1428 0.5101 0.310 Uiso 1 1 calc R . .
C94 C 0.5764(13) 0.0700(9) 0.5070(10) 0.259(9) Uiso 1 1 d D . .
H94A H 0.6297 0.0519 0.5125 0.310 Uiso 1 1 calc R . .
C95 C 0.5000 0.0428(10) 0.5000 0.259(9) Uiso 1 2 d SD . .
H95A H 0.5000 0.0069 0.5000 0.310 Uiso 1 2 calc SR . .
C96 C 0.5000 0.2052(12) 0.5000 0.259(9) Uiso 1 2 d SD . .
H96A H 0.5593 0.2176 0.5083 0.388 Uiso 0.50 1 calc PR . .
H96B H 0.4595 0.2176 0.5300 0.388 Uiso 0.50 1 calc PR . .
H96C H 0.4811 0.2176 0.4617 0.388 Uiso 0.50 1 calc PR . .

loop_
_atom_site_aniso_label
_atom_site_aniso_U_11
_atom_site_aniso_U_22
_atom_site_aniso_U_33
_atom_site_aniso_U_23
_atom_site_aniso_U_13
_atom_site_aniso_U_12
Zn1 0.0790(15) 0.0684(12) 0.0484(10) -0.0009(11) -0.0032(10) -0.0022(13)
Zn2 0.0857(16) 0.0676(12) 0.0521(11) -0.0007(12) -0.0021(10) 0.0026(13)
O1 0.106(11) 0.114(9) 0.074(8) -0.030(8) -0.010(8) 0.016(8)
O2 0.076(9) 0.078(8) 0.096(9) 0.002(7) -0.015(7) -0.007(7)
O3 0.066(7) 0.067(6) 0.064(6) 0.024(5) -0.002(6) 0.009(5)
O4 0.090(9) 0.073(8) 0.072(7) 0.020(7) 0.003(7) -0.019(7)
N2 0.090(11) 0.058(7) 0.044(7) -0.001(5) 0.000(7) 0.003(6)
N3 0.079(12) 0.091(11) 0.076(10) 0.008(9) 0.007(9) 0.003(9)
N6 0.066(10) 0.097(10) 0.052(7) -0.011(7) 0.003(6) -0.010(7)
N7 0.094(12) 0.054(8) 0.063(9) 0.013(7) 0.003(8) 0.002(8)
N1 0.066(10) 0.043(7) 0.113(11) -0.015(7) 0.026(8) -0.016(6)
C1 0.51(6) 0.123(18) 0.109(19) -0.017(15) -0.11(3) -0.11(2)
C2 0.29(3) 0.077(12) 0.067(13) -0.039(11) -0.012(17) 0.027(17)
C3 0.074(11) 0.093(12) 0.045(9) 0.009(9) -0.026(8) -0.018(9)
C4 0.143(18) 0.037(8) 0.112(15) -0.026(9) 0.030(13) -0.017(9)
C5 0.160(18) 0.052(8) 0.022(7) 0.013(6) -0.008(9) -0.011(10)
C6 0.19(2) 0.15(2) 0.044(11) -0.018(13) -0.024(13) 0.069(17)
C7 0.16(2) 0.071(11) 0.051(10) -0.010(9) 0.020(10) 0.029(11)
C8 0.120(18) 0.064(11) 0.061(11) -0.008(9) -0.027(12) 0.003(11)
C9 0.077(14) 0.116(13) 0.077(11) -0.039(11) 0.007(9) 0.009(10)
C10 0.058(11) 0.117(13) 0.048(8) -0.016(9) 0.010(7) -0.017(9)
C11 0.056(10) 0.047(8) 0.059(9) 0.006(7) -0.011(8) -0.011(7)
C12 0.123(19) 0.066(11) 0.038(9) -0.002(8) -0.011(11) -0.017(12)
C13 0.110(18) 0.063(11) 0.083(13) -0.030(10) -0.016(13) 0.002(11)
C14 0.14(2) 0.099(14) 0.063(11) 0.002(10) 0.023(12) 0.010(13)
C15 0.13(2) 0.138(17) 0.18(2) -0.080(17) 0.030(18) -0.042(15)
C16 0.17(2) 0.135(18) 0.102(14) -0.002(13) -0.024(15) -0.060(15)
C17 0.127(19) 0.102(14) 0.20(3) -0.076(15) 0.045(17) -0.026(12)
C18 0.084(16) 0.064(11) 0.129(17) -0.006(12) -0.009(13) -0.003(10)
C19 0.086(12) 0.084(11) 0.065(10) 0.004(8) 0.004(9) 0.004(8)
C20 0.060(12) 0.097(12) 0.080(11) 0.016(10) -0.009(9) -0.019(10)
C21 0.056(10) 0.111(13) 0.086(11) 0.011(9) -0.010(9) -0.009(8)
C22 0.069(13) 0.18(2) 0.17(2) -0.067(19) 0.013(14) -0.010(13)
C23 0.048(11) 0.095(12) 0.066(9) -0.035(9) 0.008(8) 0.003(9)
C24 0.063(10) 0.115(13) 0.061(10) -0.028(9) -0.008(8) -0.005(8)
C25 0.097(15) 0.076(13) 0.053(10) 0.017(10) 0.030(9) 0.015(11)
C26 0.051(10) 0.058(9) 0.032(7) -0.021(6) -0.004(7) -0.010(7)
C27 0.102(14) 0.026(7) 0.057(9) 0.000(6) -0.043(9) -0.028(8)
C28 0.16(2) 0.130(19) 0.086(14) 0.052(13) 0.059(14) 0.064(17)
C29 0.098(16) 0.086(13) 0.080(12) -0.029(10) 0.000(11) 0.002(13)
C30 0.13(2) 0.087(14) 0.045(11) -0.020(10) -0.003(12) -0.012(14)
C31 0.071(13) 0.086(13) 0.068(11) -0.021(9) -0.017(10) 0.010(10)
C32 0.069(13) 0.064(11) 0.139(18) 0.025(11) -0.049(12) -0.002(10)
C33 0.10(2) 0.31(4) 0.22(4) 0.06(3) 0.02(2) 0.09(2)
C34 0.13(2) 0.16(2) 0.27(3) 0.01(2) -0.09(2) -0.073(19)
C35 0.107(16) 0.19(2) 0.063(11) -0.035(13) -0.009(11) 0.048(15)
C36 0.14(2) 0.107(16) 0.107(16) -0.033(13) -0.030(14) -0.017(14)
C37 0.28(4) 0.16(2) 0.15(2) -0.07(2) -0.09(3) 0.08(2)
C38 0.153(7) 0.117(6) 0.199(10) -0.077(7) -0.019(8) 0.019(6)
C39 0.153(7) 0.117(6) 0.199(10) -0.077(7) -0.019(8) 0.019(6)
C40 0.153(7) 0.117(6) 0.199(10) -0.077(7) -0.019(8) 0.019(6)
N4 0.153(7) 0.117(6) 0.199(10) -0.077(7) -0.019(8) 0.019(6)
C41 0.153(7) 0.117(6) 0.199(10) -0.077(7) -0.019(8) 0.019(6)
C42 0.153(7) 0.117(6) 0.199(10) -0.077(7) -0.019(8) 0.019(6)
C48 0.082(13) 0.057(10) 0.091(13) 0.025(9) -0.024(10) 0.014(8)
N5 0.087(10) 0.099(9) 0.019(5) -0.008(6) -0.022(6) 0.007(8)
C43 0.18(3) 0.113(17) 0.110(17) 0.037(14) 0.000(17) 0.009(17)
C44 0.22(3) 0.141(17) 0.039(10) -0.005(11) -0.028(14) 0.038(17)
C45 0.085(13) 0.084(12) 0.105(15) 0.041(12) 0.026(10) -0.001(10)
C46 0.19(2) 0.099(13) 0.031(9) -0.013(9) -0.025(11) -0.048(14)
C47 0.20(2) 0.083(10) 0.018(7) -0.006(7) 0.006(9) -0.080(12)
C49 0.070(12) 0.098(13) 0.106(14) -0.013(12) -0.040(11) 0.016(10)
C50 0.073(13) 0.098(14) 0.058(10) 0.022(10) 0.007(9) -0.010(11)
C51 0.079(15) 0.083(12) 0.069(12) -0.031(10) -0.031(11) 0.009(11)
C52 0.053(12) 0.069(11) 0.072(12) 0.013(9) -0.008(10) -0.005(9)
C53 0.137(19) 0.114(15) 0.033(8) 0.003(10) 0.015(10) -0.030(14)
C54 0.102(14) 0.062(8) 0.052(9) 0.000(7) -0.023(9) -0.016(8)
C55 0.106(15) 0.069(9) 0.071(10) 0.018(8) -0.001(10) -0.005(9)
C56 0.078(15) 0.15(2) 0.132(19) 0.098(15) -0.013(12) -0.025(12)
C58 0.080(13) 0.137(18) 0.18(2) 0.093(16) 0.060(13) 0.032(11)
C57 0.138(19) 0.148(16) 0.097(13) -0.031(12) -0.069(14) -0.039(14)
C59 0.066(16) 0.32(4) 0.31(4) 0.21(3) -0.02(2) -0.049(19)
C60 0.059(12) 0.085(11) 0.038(8) 0.015(8) -0.017(7) 0.001(9)
C61 0.094(12) 0.082(10) 0.064(9) -0.010(9) -0.022(9) 0.012(10)
C62 0.103(16) 0.111(14) 0.075(11) 0.008(11) 0.018(11) 0.012(13)
C63 0.065(10) 0.148(15) 0.110(14) -0.036(13) 0.024(9) -0.032(11)
C64 0.117(17) 0.115(14) 0.106(15) 0.001(12) 0.016(12) -0.010(13)
C65 0.083(18) 0.094(16) 0.28(3) -0.001(18) 0.00(2) -0.034(14)
C66 0.104(13) 0.090(11) 0.044(8) 0.009(8) 0.024(8) 0.000(9)
C68 0.104(18) 0.065(12) 0.118(15) -0.044(11) 0.003(13) -0.017(11)
C69 0.116(19) 0.071(13) 0.091(14) -0.035(10) -0.002(13) -0.004(13)
C70 0.072(14) 0.083(14) 0.064(11) 0.004(10) 0.001(10) 0.006(11)
C71 0.078(15) 0.121(15) 0.074(12) -0.007(12) -0.027(11) 0.032(13)
C72 0.037(9) 0.056(9) 0.053(8) 0.017(7) -0.021(7) 0.022(7)
C73 0.065(13) 0.136(18) 0.080(12) -0.034(13) 0.045(10) -0.027(13)
C74 0.117(18) 0.127(16) 0.041(9) 0.014(10) 0.014(10) 0.033(14)
C77 0.073(14) 0.170(19) 0.142(17) 0.064(18) -0.023(13) -0.012(15)
C75 0.117(17) 0.106(13) 0.097(14) -0.044(12) -0.005(12) 0.004(12)
C76 0.101(15) 0.104(12) 0.080(12) 0.015(10) 0.017(10) 0.018(10)
C78 0.085(12) 0.076(12) 0.073(11) 0.008(9) -0.009(9) 0.018(9)
C79 0.063(11) 0.079(12) 0.129(16) 0.042(11) 0.023(10) 0.028(9)
C80 0.203(12) 0.140(9) 0.294(17) 0.122(11) 0.107(11) 0.039(8)
C81 0.203(12) 0.140(9) 0.294(17) 0.122(11) 0.107(11) 0.039(8)
C82 0.203(12) 0.140(9) 0.294(17) 0.122(11) 0.107(11) 0.039(8)
N8 0.203(12) 0.140(9) 0.294(17) 0.122(11) 0.107(11) 0.039(8)
C83 0.203(12) 0.140(9) 0.294(17) 0.122(11) 0.107(11) 0.039(8)
C84 0.203(12) 0.140(9) 0.294(17) 0.122(11) 0.107(11) 0.039(8)
C67 0.075(13) 0.070(11) 0.077(11) 0.011(9) -0.023(9) -0.008(9)

loop_
_atom_type_symbol
_atom_type_description
_atom_type_scat_dispersion_real
_atom_type_scat_dispersion_imag
_atom_type_scat_source
C C 0.0033 0.0016 'International Tables Vol C Tables 4.2.6.8 and 6.1.1.4'
H H 0.0000 0.0000 'International Tables Vol C Tables 4.2.6.8 and 6.1.1.4'
N N 0.0061 0.0033 'International Tables Vol C Tables 4.2.6.8 and 6.1.1.4'
O O 0.0106 0.0060 'International Tables Vol C Tables 4.2.6.8 and 6.1.1.4'
Zn Zn 0.2839 1.4301 'International Tables Vol C Tables 4.2.6.8 and 6.1.1.4'

loop_
_geom_angle_atom_site_label_1
_geom_angle_atom_site_label_2
_geom_angle_atom_site_label_3
_geom_angle
_geom_angle_site_symmetry_1
_geom_angle_site_symmetry_3
_geom_angle_publ_flag
O4 Zn1 O3 94.5(5) . . ?
O4 Zn1 N1 96.8(5) . . ?
O3 Zn1 N1 102.1(4) . . ?
O4 Zn1 N7 91.9(5) . . ?
O3 Zn1 N7 153.0(5) . . ?
N1 Zn1 N7 103.2(5) . . ?
O4 Zn1 N6 153.2(5) . . ?
O3 Zn1 N6 87.3(5) . . ?
N1 Zn1 N6 109.0(5) . . ?
N7 Zn1 N6 75.6(6) . . ?
O1 Zn2 O2 98.5(6) . . ?
O1 Zn2 N3 146.0(6) . . ?
O2 Zn2 N3 87.5(6) . . ?
O1 Zn2 N2 86.8(6) . . ?
O2 Zn2 N2 162.7(5) . . ?
N3 Zn2 N2 79.2(6) . . ?
O1 Zn2 N5 104.0(5) . 1_556 ?
O2 Zn2 N5 98.2(4) . 1_556 ?
N3 Zn2 N5 108.2(6) . 1_556 ?
N2 Zn2 N5 96.4(4) . 1_556 ?
C11 O1 Zn2 138.0(11) . . ?
C27 O2 Zn2 128.3(10) . . ?
C53 O3 Zn1 128.5(9) . . ?
C73 O4 Zn1 131.4(9) . . ?
C18 N2 C19 123.5(15) . . ?
C18 N2 Zn2 126.8(14) . . ?
C19 N2 Zn2 109.6(9) . . ?
C25 N3 C24 122.3(17) . . ?
C25 N3 Zn2 122.6(14) . . ?
C24 N3 Zn2 114.1(11) . . ?
C60 N6 C61 118.8(14) . . ?
C60 N6 Zn1 124.3(12) . . ?
C61 N6 Zn1 116.5(10) . . ?
C67 N7 C66 120.2(16) . . ?
C67 N7 Zn1 126.0(14) . . ?
C66 N7 Zn1 113.0(9) . . ?
C1 N1 C5 120.0 . . ?
C1 N1 Zn1 121.8(5) . . ?
C5 N1 Zn1 118.1(5) . . ?
N1 C1 C2 120.0 . . ?
C1 C2 C3 120.0 . . ?
C4 C3 C2 120.0 . . ?
C4 C3 C6 115.7(10) . . ?
C2 C3 C6 124.0(11) . . ?
C3 C4 C5 120.0 . . ?
C4 C5 N1 120.0 . . ?
C7 C6 C3 171(2) . . ?
C6 C7 C8 176(2) . . ?
C9 C8 C13 120.0 . . ?
C9 C8 C7 118.4(13) . . ?
C13 C8 C7 121.4(12) . . ?
C10 C9 C8 120.0 . . ?
C9 C10 C11 120.0 . . ?
C9 C10 C14 117.1(11) . . ?
C11 C10 C14 122.6(11) . . ?
O1 C11 C12 117.3(10) . . ?
O1 C11 C10 122.7(10) . . ?
C12 C11 C10 120.0 . . ?
C11 C12 C13 120.0 . . ?
C11 C12 C18 126.2(10) . . ?
C13 C12 C18 113.7(10) . . ?
C12 C13 C8 120.0 . . ?
C17 C14 C16 100.5(17) . . ?
C17 C14 C10 112.9(16) . . ?
C16 C14 C10 107.2(15) . . ?
C17 C14 C15 101.6(18) . . ?
C16 C14 C15 113.5(19) . . ?
C10 C14 C15 119.5(15) . . ?
N2 C18 C12 123.3(17) . . ?
C24 C19 N2 105.7(13) . . ?
C24 C19 C20 108.6(13) . . ?
N2 C19 C20 118.8(13) . . ?
C21 C20 C19 110.6(13) . . ?
C22 C21 C20 109.6(17) . . ?
C21 C22 C23 109.3(16) . . ?
C22 C23 C24 108.2(13) . . ?
C19 C24 C23 110.8(15) . . ?
C19 C24 N3 106.0(13) . . ?
C23 C24 N3 112.6(12) . . ?
N3 C25 C26 132.6(19) . . ?
C25 C26 C27 121.7(12) . . ?
C25 C26 C31 118.3(12) . . ?
C27 C26 C31 120.0 . . ?
O2 C27 C28 112.8(10) . . ?
O2 C27 C26 127.2(10) . . ?
C28 C27 C26 120.0 . . ?
C29 C28 C27 120.0 . . ?
C29 C28 C32 110.7(9) . . ?
C27 C28 C32 128.9(9) . . ?
C28 C29 C30 120.0 . . ?
C31 C30 C29 120.0 . . ?
C31 C30 C36 107.3(12) . . ?
C29 C30 C36 132.6(12) . . ?
C30 C31 C26 120.0 . . ?
C33 C32 C35 103.5(17) . . ?
C33 C32 C34 106.2(17) . . ?
C35 C32 C34 107.6(19) . . ?
C33 C32 C28 104.2(15) . . ?
C35 C32 C28 112.1(12) . . ?
C34 C32 C28 121.5(15) . . ?
C37 C36 C30 165.5(19) . . ?
C36 C37 C38 175(2) . . ?
C39 C38 C42 120.0 . . ?
C39 C38 C37 115.0(15) . . ?
C42 C38 C37 124.9(15) . . ?
C38 C39 C40 120.0 . . ?
N4 C40 C39 120.0 . . ?
C41 N4 C40 120.0 . . ?
N4 C41 C42 120.0 . . ?
C41 C42 C38 120.0 . . ?
C49 C48 C45 172.8(19) . . ?
C43 N5 C47 120.0 . . ?
C43 N5 Zn2 122.8(5) . 1_554 ?
C47 N5 Zn2 117.2(5) . 1_554 ?
N5 C43 C44 120.0 . . ?
C45 C44 C43 120.0 . . ?
C46 C45 C44 120.0 . . ?
C46 C45 C48 115.5(10) . . ?
C44 C45 C48 124.1(10) . . ?
C45 C46 C47 120.0 . . ?
C46 C47 N5 120.0 . . ?
C48 C49 C50 171.3(19) . . ?
C51 C50 C55 120.0 . . ?
C51 C50 C49 118.6(11) . . ?
C55 C50 C49 121.4(11) . . ?
C52 C51 C50 120.0 . . ?
C51 C52 C53 120.0 . . ?
C51 C52 C60 116.6(11) . . ?
C53 C52 C60 123.4(11) . . ?
O3 C53 C54 115.3(10) . . ?
O3 C53 C52 124.1(10) . . ?
C54 C53 C52 120.0 . . ?
C53 C54 C55 120.0 . . ?
C53 C54 C56 123.9(10) . . ?
C55 C54 C56 115.7(10) . . ?
C54 C55 C50 120.0 . . ?
C59 C56 C58 102(2) . . ?
C59 C56 C54 111.3(13) . . ?
C58 C56 C54 109.0(14) . . ?
C59 C56 C57 114(2) . . ?
C58 C56 C57 115.0(16) . . ?
C54 C56 C57 104.7(13) . . ?
N6 C60 C52 127.8(15) . . ?
N6 C61 C62 122.0(15) . . ?
N6 C61 C66 110.4(12) . . ?
C62 C61 C66 112.1(16) . . ?
C61 C62 C63 115.7(15) . . ?
C64 C63 C62 111.5(15) . . ?
C63 C64 C65 110(2) . . ?
C64 C65 C66 110.6(17) . . ?
N7 C66 C61 104.1(13) . . ?
N7 C66 C65 117.6(14) . . ?
C61 C66 C65 111.6(16) . . ?
C69 C68 C73 120.0 . . ?
C69 C68 C67 108.8(10) . . ?
C73 C68 C67 130.9(10) . . ?
C68 C69 C70 120.0 . . ?
C71 C70 C69 120.0 . . ?
C71 C70 C78 114.8(12) . . ?
C69 C70 C78 125.2(12) . . ?
C70 C71 C72 120.0 . . ?
C73 C72 C71 120.0 . . ?
C73 C72 C74 119.7(10) . . ?
C71 C72 C74 120.3(10) . . ?
O4 C73 C72 121.7(9) . . ?
O4 C73 C68 118.2(9) . . ?
C72 C73 C68 120.0 . . ?
C72 C74 C76 113.0(13) . . ?
C72 C74 C75 109.4(14) . . ?
C76 C74 C75 115.2(16) . . ?
C72 C74 C77 109.3(14) . . ?
C76 C74 C77 105.9(15) . . ?
C75 C74 C77 103.4(14) . . ?
C79 C78 C70 170.4(19) . . ?
C78 C79 C80 174.7(18) . . ?
C81 C80 C84 120.0 . . ?
C81 C80 C79 117.5(16) . . ?
C84 C80 C79 122.2(16) . . ?
C82 C81 C80 120.0 . . ?
C81 C82 N8 120.0 . . ?
C83 N8 C82 120.0 . . ?
N8 C83 C84 120.0 . . ?
C83 C84 C80 120.0 . . ?
N7 C67 C68 121.0(17) . . ?
C87 C86 C91 120.0 . . ?
C87 C86 C85 124(2) . . ?
C91 C86 C85 114(2) . . ?
C86 C87 C88 120.0 . . ?
C87 C88 C89 120.0 . . ?
C90 C89 C88 120.0 . . ?
C89 C90 C91 120.0 . . ?
C90 C91 C86 120.0 . . ?
C93 C92 C93 125.3(19) 2_656 . ?
C93 C92 C96 117.4(9) 2_656 . ?
C93 C92 C96 117.4(9) . . ?
C92 C93 C94 115.7(18) . . ?
C95 C94 C93 123.1(18) . . ?
C94 C95 C94 117.2(19) . 2_656 ?

loop_
_geom_bond_atom_site_label_1
_geom_bond_atom_site_label_2
_geom_bond_distance
_geom_bond_site_symmetry_2
_geom_bond_publ_flag
Zn1 O4 1.944(12) . ?
Zn1 O3 2.014(12) . ?
Zn1 N1 2.075(7) . ?
Zn1 N7 2.078(15) . ?
Zn1 N6 2.082(13) . ?
Zn2 O1 1.873(14) . ?
Zn2 O2 2.009(11) . ?
Zn2 N3 2.070(17) . ?
Zn2 N2 2.102(13) . ?
Zn2 N5 2.131(8) 1_556 ?
O1 C11 1.358(13) . ?
O2 C27 1.247(13) . ?
O3 C53 1.296(11) . ?
O4 C73 1.332(13) . ?
N2 C18 1.287(17) . ?
N2 C19 1.51(2) . ?
N3 C25 1.280(16) . ?
N3 C24 1.56(2) . ?
N6 C60 1.281(14) . ?
N6 C61 1.44(2) . ?
N7 C67 1.257(15) . ?
N7 C66 1.44(2) . ?
N1 C1 1.3900 . ?
N1 C5 1.3900 . ?
C1 C2 1.3900 . ?
C2 C3 1.3900 . ?
C3 C4 1.3900 . ?
C3 C6 1.48(2) . ?
C4 C5 1.3900 . ?
C6 C7 1.181(16) . ?
C7 C8 1.452(17) . ?
C8 C9 1.3900 . ?
C8 C13 1.3900 . ?
C9 C10 1.3900 . ?
C10 C11 1.3900 . ?
C10 C14 1.511(17) . ?
C11 C12 1.3900 . ?
C12 C13 1.3900 . ?
C12 C18 1.49(2) . ?
C14 C17 1.501(19) . ?
C14 C16 1.505(15) . ?
C14 C15 1.57(2) . ?
C19 C24 1.50(2) . ?
C19 C20 1.542(16) . ?
C20 C21 1.510(18) . ?
C21 C22 1.501(17) . ?
C22 C23 1.51(2) . ?
C23 C24 1.54(2) . ?
C25 C26 1.30(2) . ?
C26 C27 1.3900 . ?
C26 C31 1.3900 . ?
C27 C28 1.3900 . ?
C28 C29 1.3900 . ?
C28 C32 1.579(13) . ?
C29 C30 1.3900 . ?
C30 C31 1.3900 . ?
C30 C36 1.422(17) . ?
C32 C33 1.53(2) . ?
C32 C35 1.544(18) . ?
C32 C34 1.552(14) . ?
C36 C37 1.173(17) . ?
C37 C38 1.414(17) . ?
C38 C39 1.3900 . ?
C38 C42 1.3900 . ?
C39 C40 1.3900 . ?
C40 N4 1.3900 . ?
N4 C41 1.3900 . ?
C41 C42 1.3900 . ?
C48 C49 1.206(16) . ?
C48 C45 1.402(16) . ?
N5 C43 1.3900 . ?
N5 C47 1.3900 . ?
N5 Zn2 2.131(8) 1_554 ?
C43 C44 1.3900 . ?
C44 C45 1.3900 . ?
C45 C46 1.3900 . ?
C46 C47 1.3900 . ?
C49 C50 1.472(16) . ?
C50 C51 1.3900 . ?
C50 C55 1.3900 . ?
C51 C52 1.3900 . ?
C52 C53 1.3900 . ?
C52 C60 1.416(18) . ?
C53 C54 1.3900 . ?
C54 C55 1.3900 . ?
C54 C56 1.554(16) . ?
C56 C59 1.538(15) . ?
C56 C58 1.550(19) . ?
C56 C57 1.570(15) . ?
C61 C62 1.45(2) . ?
C61 C66 1.525(19) . ?
C62 C63 1.570(17) . ?
C63 C64 1.536(18) . ?
C64 C65 1.536(19) . ?
C65 C66 1.568(18) . ?
C68 C69 1.3900 . ?
C68 C73 1.3900 . ?
C68 C67 1.530(18) . ?
C69 C70 1.3900 . ?
C70 C71 1.3900 . ?
C70 C78 1.445(15) . ?
C71 C72 1.3900 . ?
C72 C73 1.3900 . ?
C72 C74 1.484(19) . ?
C74 C76 1.543(14) . ?
C74 C75 1.545(16) . ?
C74 C77 1.548(17) . ?
C78 C79 1.155(15) . ?
C79 C80 1.433(14) . ?
C80 C81 1.3900 . ?
C80 C84 1.3900 . ?
C81 C82 1.3900 . ?
C82 N8 1.3900 . ?
N8 C83 1.3900 . ?
C83 C84 1.3900 . ?
C86 C87 1.3900 . ?
C86 C91 1.3900 . ?
C86 C85 1.56(2) . ?
C87 C88 1.3900 . ?
C88 C89 1.3900 . ?
C89 C90 1.3900 . ?
C90 C91 1.3900 . ?
C92 C93 1.344(19) 2_656 ?
C92 C93 1.344(19) . ?
C92 C96 1.47(2) . ?
C93 C94 1.416(15) . ?
C94 C95 1.349(18) . ?
C95 C94 1.349(18) 2_656 ?
